data_7113690
loop_
_publ_author_name
'Hair, Gregory S.'
'Cowley, Alan H.'
'Gorden, John D.'
'Jones, Jamie N.'
'Jones, Richard A.'
'Macdonald, Charles L. B.'

_publ_section_title
;
 Novel supramolecular architectures in group 13 perfluoroaryl complexes.
 Synthesis and structures of [AlMe(C6F5)(\m-Me)]2 and GaMe(C6F5)2
;
_journal_coden_ASTM CHCOFS
_journal_issue 3
_journal_name_full
;
 Chemical Communications (Cambridge, United Kingdom)
;
_journal_page_first 424
_journal_page_last 425
_journal_paper_doi 10.1039/b210024j
_journal_year 2003
_chemical_formula_moiety 'C8 H6 Al F5'
_chemical_formula_sum 'C8 H6 Al F5'
_chemical_formula_weight 224.11
_space_group_IT_number 2
_symmetry_cell_setting triclinic
_symmetry_space_group_name_Hall '-P 1'
_symmetry_space_group_name_H-M 'P -1'
_atom_sites_solution_hydrogens difmap
_atom_sites_solution_primary direct
_atom_sites_solution_secondary difmap
_audit_creation_method SHELXL
_cell_angle_alpha 84.47(3)
_cell_angle_beta 88.73(3)
_cell_angle_gamma 64.68(3)
_cell_formula_units_Z 4
_cell_length_a 7.1912(14)
_cell_length_b 7.4838(15)
_cell_length_c 18.436(4)
_cell_measurement_reflns_used n/a
_cell_measurement_temperature 123(2)
_cell_measurement_theta_max n/a
_cell_measurement_theta_min n/a
_cell_volume 892.5(4)
_computing_cell_refinement DENZO-SMN
_computing_data_collection 'Collect software, Nonius B.V. 1998'
_computing_data_reduction DENZO-SMN
_computing_molecular_graphics 'SHELXTL-Plus, XP, Siemens, 1994'
_computing_publication_material 'SHELXTL-Plus, XCIF, Siemens, 1994'
_computing_structure_refinement 'SHELXL-93 (Sheldrick, 1993)'
_computing_structure_solution 'SHELXS-86 (Sheldrick, 1990)'
_diffrn_ambient_temperature 123(2)
_diffrn_measurement_device 'Nonius KAPPA-CCD'
_diffrn_measurement_method '\w scans'
_diffrn_radiation_monochromator graphite
_diffrn_radiation_source 'fine-focus sealed tube'
_diffrn_radiation_type MoK\a
_diffrn_radiation_wavelength 0.71073
_diffrn_reflns_av_R_equivalents 0.0595
_diffrn_reflns_av_sigmaI/netI 0.0538
_diffrn_reflns_limit_h_max 8
_diffrn_reflns_limit_h_min -8
_diffrn_reflns_limit_k_max 9
_diffrn_reflns_limit_k_min -9
_diffrn_reflns_limit_l_max 22
_diffrn_reflns_limit_l_min -21
_diffrn_reflns_number 10520
_diffrn_reflns_theta_max 26.11
_diffrn_reflns_theta_min 3.03
_diffrn_standards_decay_% n/a
_diffrn_standards_interval_count n/a
_diffrn_standards_number n/a
_exptl_absorpt_coefficient_mu 0.261
_exptl_absorpt_correction_T_max n/a
_exptl_absorpt_correction_T_min n/a
_exptl_absorpt_correction_type none
_exptl_crystal_colour colorless
_exptl_crystal_density_diffrn 1.668
_exptl_crystal_density_meas ?
_exptl_crystal_density_method n/a
_exptl_crystal_description block
_exptl_crystal_F_000 448
_exptl_crystal_size_max 0.1
_exptl_crystal_size_mid 0.1
_exptl_crystal_size_min 0.1
_refine_diff_density_max 0.290
_refine_diff_density_min -0.308
_refine_diff_density_rms 0.056
_refine_ls_extinction_method none
_refine_ls_goodness_of_fit_all 1.524
_refine_ls_goodness_of_fit_obs 1.650
_refine_ls_matrix_type full
_refine_ls_number_parameters 301
_refine_ls_number_reflns 3383
_refine_ls_number_restraints 0
_refine_ls_restrained_S_all 1.527
_refine_ls_restrained_S_obs 1.650
_refine_ls_R_factor_all 0.0739
_refine_ls_R_factor_obs 0.0519
_refine_ls_shift/esd_max -0.012
_refine_ls_shift/esd_mean 0.001
_refine_ls_structure_factor_coef Fsqd
_refine_ls_weighting_details 'w=1/[\s^2^(Fo^2^)+(0.0394P)^2^+0.0000P] where P=(Fo^2^+2Fc^2^)/3'
_refine_ls_weighting_scheme calc
_refine_ls_wR_factor_all 0.1257
_refine_ls_wR_factor_obs 0.1174
_reflns_number_observed 2598
_reflns_number_total 3385
_reflns_observed_criterion >2sigma(I)
_cod_duplicate_entry 7103946
_cod_data_source_file b210024j.txt
_cod_data_source_block p1b
_cod_depositor_comments
;
The following automatic conversions were performed:

'_symmetry_cell_setting' value 'Triclinic' changed to 'triclinic'
according to
/usr/data/users/saulius/automatic-downloads/retrospective/RSC/lib/dictionaries/cif_core.dic
dictionary named 'cif_core.dic' version 2.4.2 from 2011-04-26.

Automatic conversion script
Id: cif_fix_values 2281 2013-09-26 08:29:07Z andrius 

The following automatic conversions were performed:

'_exptl_crystal_density_meas' value 'n/a' was changed to '?' - the
value is perceived as not measured.

Automatic conversion script
Id: cif_fix_values 3008 2015-01-20 13:52:24Z robertas 

The following automatic conversions were performed:

'_refine_ls_weighting_scheme' value 'calc
w=1/[\s^2^(Fo^2^)+(0.0394P)^2^+0.0000P] where P=(Fo^2^+2Fc^2^)/3' was
changed to 'calc'. New tag '_refine_ls_weighting_details' was
created. The value of the new tag was set to
'w=1/[\s^2^(Fo^2^)+(0.0394P)^2^+0.0000P] where P=(Fo^2^+2Fc^2^)/3'.

Automatic conversion script
Id: cif_fix_values 3143 2015-03-26 13:38:13Z robertas 
;
_cod_original_cell_volume 892.5(3)
_cod_original_sg_symbol_H-M P-1
_cod_database_code 7113690

loop_
_symmetry_equiv_pos_as_xyz
'x, y, z'
'-x, -y, -z'

loop_
_atom_site_aniso_label
_atom_site_aniso_U_11
_atom_site_aniso_U_22
_atom_site_aniso_U_33
_atom_site_aniso_U_23
_atom_site_aniso_U_13
_atom_site_aniso_U_12
Al1 0.0447(5) 0.0358(5) 0.0340(5) -0.0042(3) 0.0033(3) -0.0211(4)
Al2 0.0471(5) 0.0387(5) 0.0324(5) 0.0001(3) 0.0003(3) -0.0216(4)
F36 0.0714(11) 0.0414(9) 0.0386(9) -0.0117(7) 0.0099(7) -0.0336(8)
F35 0.0624(11) 0.0404(9) 0.0431(9) -0.0022(7) 0.0060(7) -0.0298(8)
F32 0.0683(11) 0.0332(8) 0.0433(9) -0.0046(7) 0.0019(8) -0.0257(8)
F34 0.0647(11) 0.0528(9) 0.0302(9) -0.0037(7) 0.0050(7) -0.0290(8)
F66 0.0696(12) 0.0461(9) 0.0424(9) -0.0069(7) 0.0107(8) -0.0366(9)
F33 0.0756(12) 0.0417(9) 0.0382(9) -0.0106(7) 0.0021(8) -0.0265(8)
F64 0.0651(11) 0.0547(10) 0.0342(9) -0.0096(7) -0.0007(8) -0.0166(8)
F62 0.0955(14) 0.0454(9) 0.0438(10) 0.0042(8) -0.0021(9) -0.0415(9)
F65 0.0698(12) 0.0580(10) 0.0396(9) 0.0019(8) 0.0099(8) -0.0326(9)
F63 0.0929(15) 0.0415(9) 0.0523(11) -0.0065(8) -0.0128(9) -0.0325(9)
C35 0.043(2) 0.0325(14) 0.038(2) -0.0024(11) 0.0023(12) -0.0194(12)
C36 0.045(2) 0.0367(15) 0.0350(15) -0.0105(12) 0.0025(12) -0.0184(12)
C21 0.046(2) 0.039(2) 0.036(2) -0.0042(13) 0.0043(13) -0.0203(14)
C32 0.043(2) 0.0299(14) 0.041(2) -0.0028(11) -0.0014(12) -0.0160(12)
C34 0.044(2) 0.042(2) 0.0286(14) -0.0032(12) 0.0020(11) -0.0172(13)
C31 0.0379(15) 0.0329(14) 0.0344(15) -0.0039(11) -0.0012(11) -0.0145(11)
C65 0.044(2) 0.041(2) 0.034(2) 0.0043(12) 0.0022(12) -0.0191(13)
C51 0.047(2) 0.049(2) 0.039(2) 0.0015(15) -0.0018(15) -0.0249(15)
C64 0.047(2) 0.043(2) 0.0297(14) -0.0055(12) -0.0009(12) -0.0107(13)
C61 0.040(2) 0.0330(14) 0.0360(15) 0.0005(11) 0.0002(11) -0.0154(12)
C66 0.043(2) 0.0353(14) 0.040(2) -0.0046(11) 0.0025(12) -0.0175(12)
C62 0.052(2) 0.0345(15) 0.038(2) 0.0078(12) -0.0047(12) -0.0204(13)
C33 0.046(2) 0.0347(14) 0.036(2) -0.0114(12) -0.0004(12) -0.0163(12)
C63 0.055(2) 0.0322(14) 0.041(2) -0.0040(12) -0.0084(13) -0.0163(13)
C41 0.060(2) 0.044(2) 0.041(2) -0.0071(14) 0.0027(15) -0.026(2)
C11 0.059(2) 0.055(2) 0.048(2) -0.005(2) 0.005(2) -0.034(2)

loop_
_atom_site_label
_atom_site_type_symbol
_atom_site_fract_x
_atom_site_fract_y
_atom_site_fract_z
_atom_site_U_iso_or_equiv
_atom_site_thermal_displace_type
_atom_site_occupancy
_atom_site_calc_flag
Al1 Al 0.42944(12) 0.93395(11) 0.44981(4) 0.0368(2) Uani 1 d
Al2 Al 0.07985(13) 1.35234(11) 0.04961(4) 0.0385(2) Uani 1 d
F36 F 0.4791(3) 1.3120(2) 0.36688(8) 0.0467(4) Uani 1 d
F35 F 0.5441(2) 1.3906(2) 0.22528(8) 0.0461(4) Uani 1 d
F32 F 0.5051(3) 0.6962(2) 0.31512(8) 0.0468(4) Uani 1 d
F34 F 0.5839(3) 1.1279(2) 0.12847(8) 0.0479(4) Uani 1 d
F66 F -0.0168(3) 1.1433(2) 0.18588(8) 0.0485(4) Uani 1 d
F33 F 0.5626(3) 0.7799(2) 0.17356(8) 0.0509(5) Uani 1 d
F64 F -0.0276(3) 1.5375(2) 0.36998(8) 0.0540(5) Uani 1 d
F62 F 0.1124(3) 1.7080(2) 0.13064(8) 0.0581(5) Uani 1 d
F65 F -0.0625(3) 1.2163(2) 0.32727(8) 0.0546(5) Uani 1 d
F63 F 0.0613(3) 1.7818(2) 0.27154(9) 0.0606(5) Uani 1 d
C35 C 0.5327(4) 1.2201(4) 0.24838(14) 0.0367(6) Uani 1 d
C36 C 0.5008(4) 1.1742(4) 0.32017(14) 0.0379(6) Uani 1 d
C21 C 0.2761(5) 1.1953(4) 0.5009(2) 0.0395(7) Uani 1 d
C32 C 0.5101(4) 0.8721(4) 0.29472(14) 0.0378(6) Uani 1 d
C34 C 0.5542(4) 1.0863(4) 0.19894(13) 0.0385(6) Uani 1 d
C31 C 0.4861(4) 1.0013(4) 0.34697(13) 0.0352(6) Uani 1 d
C65 C -0.0190(4) 1.3369(4) 0.27790(14) 0.0404(7) Uani 1 d
C51 C -0.2299(5) 1.5005(5) 0.0123(2) 0.0440(7) Uani 1 d
C64 C -0.0004(4) 1.4992(4) 0.29947(14) 0.0426(7) Uani 1 d
C61 C 0.0525(4) 1.4207(4) 0.15240(14) 0.0366(6) Uani 1 d
C66 C 0.0074(4) 1.3024(4) 0.20554(14) 0.0388(6) Uani 1 d
C62 C 0.0693(4) 1.5805(4) 0.17819(15) 0.0416(7) Uani 1 d
C33 C 0.5411(4) 0.9104(4) 0.22209(14) 0.0387(6) Uani 1 d
C63 C 0.0443(4) 1.6228(4) 0.2498(2) 0.0436(7) Uani 1 d
C41 C 0.2078(6) 1.0785(4) 0.0294(2) 0.0471(7) Uani 1 d
C11 C 0.2722(6) 0.7798(5) 0.4669(2) 0.0510(8) Uani 1 d
H53 H -0.3108(51) 1.5383(44) -0.0257(18) 0.062(10) Uiso 1 d
H23 H 0.2909(45) 1.3049(45) 0.5049(16) 0.053(9) Uiso 1 d
H13 H 0.3549(55) 0.6535(51) 0.4503(18) 0.076(11) Uiso 1 d
H22 H 0.1957(44) 1.2373(39) 0.4531(17) 0.057(9) Uiso 1 d
H12 H 0.1441(61) 0.8417(53) 0.4380(20) 0.088(12) Uiso 1 d
H43 H 0.3508(54) 1.0156(45) 0.0451(16) 0.064(10) Uiso 1 d
H52 H -0.2225(42) 1.3725(43) 0.0234(15) 0.047(8) Uiso 1 d
H21 H 0.1808(48) 1.1817(43) 0.5337(16) 0.058(9) Uiso 1 d
H51 H -0.3149(54) 1.5804(48) 0.0486(19) 0.076(11) Uiso 1 d
H42 H 0.1401(60) 1.0026(56) 0.0526(20) 0.094(13) Uiso 1 d
H11 H 0.2347(51) 0.7692(47) 0.5189(20) 0.078(11) Uiso 1 d
H41 H 0.2061(52) 1.0625(47) -0.0227(20) 0.075(11) Uiso 1 d

loop_
_atom_type_symbol
_atom_type_description
_atom_type_scat_dispersion_real
_atom_type_scat_dispersion_imag
_atom_type_scat_source
C C 0.0033 0.0016 'International Tables Vol C Tables 4.2.6.8 and 6.1.1.4'
H H 0.0000 0.0000 'International Tables Vol C Tables 4.2.6.8 and 6.1.1.4'
F F 0.0171 0.0103 'International Tables Vol C Tables 4.2.6.8 and 6.1.1.4'
Al Al 0.0645 0.0514 'International Tables Vol C Tables 4.2.6.8 and 6.1.1.4'

loop_
_geom_angle_atom_site_label_1
_geom_angle_atom_site_label_2
_geom_angle_atom_site_label_3
_geom_angle
_geom_angle_site_symmetry_1
_geom_angle_site_symmetry_3
C11 Al1 C31 118.00(13) . .
C11 Al1 C21 107.09(15) . .
C31 Al1 C21 109.62(12) . .
C11 Al1 C21 114.86(15) . 2_676
C31 Al1 C21 102.70(12) . 2_676
C21 Al1 C21 103.64(11) . 2_676
C11 Al1 Al1 125.29(12) . 2_676
C31 Al1 Al1 116.70(9) . 2_676
C21 Al1 Al1 51.89(9) . 2_676
C21 Al1 Al1 51.75(9) 2_676 2_676
C41 Al2 C61 119.91(13) . .
C41 Al2 C51 107.24(15) . 2_585
C61 Al2 C51 110.63(13) . 2_585
C41 Al2 C51 112.8(2) . .
C61 Al2 C51 100.95(13) . .
C51 Al2 C51 104.22(11) 2_585 .
C41 Al2 Al2 123.87(11) . 2_585
C61 Al2 Al2 116.16(9) . 2_585
C51 Al2 Al2 52.41(9) 2_585 2_585
C51 Al2 Al2 51.80(9) . 2_585
F35 C35 C36 122.0(2) . .
F35 C35 C34 119.2(2) . .
C36 C35 C34 118.8(2) . .
F36 C36 C35 116.6(2) . .
F36 C36 C31 119.0(2) . .
C35 C36 C31 124.5(2) . .
Al1 C21 Al1 76.36(11) . 2_676
F32 C32 C33 116.8(2) . .
F32 C32 C31 119.2(2) . .
C33 C32 C31 124.1(2) . .
F34 C34 C35 120.1(2) . .
F34 C34 C33 120.2(2) . .
C35 C34 C33 119.7(2) . .
C36 C31 C32 114.1(2) . .
C36 C31 Al1 125.7(2) . .
C32 C31 Al1 120.3(2) . .
F65 C65 C66 121.7(2) . .
F65 C65 C64 119.8(2) . .
C66 C65 C64 118.5(2) . .
Al2 C51 Al2 75.78(11) 2_585 .
F64 C64 C63 119.9(3) . .
F64 C64 C65 119.7(3) . .
C63 C64 C65 120.4(3) . .
C62 C61 C66 113.9(2) . .
C62 C61 Al2 127.1(2) . .
C66 C61 Al2 119.1(2) . .
F66 C66 C65 116.9(2) . .
F66 C66 C61 118.8(2) . .
C65 C66 C61 124.3(2) . .
F62 C62 C63 116.4(2) . .
F62 C62 C61 119.1(2) . .
C63 C62 C61 124.5(3) . .
F33 C33 C32 121.6(2) . .
F33 C33 C34 119.5(2) . .
C32 C33 C34 118.9(2) . .
F63 C63 C64 119.9(3) . .
F63 C63 C62 121.7(3) . .
C64 C63 C62 118.4(3) . .

loop_
_geom_bond_atom_site_label_1
_geom_bond_atom_site_label_2
_geom_bond_distance
_geom_bond_site_symmetry_2
Al1 C11 1.933(3) .
Al1 C31 1.993(3) .
Al1 C21 2.096(3) .
Al1 C21 2.100(3) 2_676
Al1 Al1 2.593(2) 2_676
Al2 C41 1.924(3) .
Al2 C61 1.994(3) .
Al2 C51 2.097(3) 2_585
Al2 C51 2.115(3) .
Al2 Al2 2.587(2) 2_585
F36 C36 1.362(3) .
F35 C35 1.342(3) .
F32 C32 1.349(3) .
F34 C34 1.341(3) .
F66 C66 1.357(3) .
F33 C33 1.346(3) .
F64 C64 1.350(3) .
F62 C62 1.362(3) .
F65 C65 1.346(3) .
F63 C63 1.345(3) .
C35 C36 1.374(3) .
C35 C34 1.376(4) .
C36 C31 1.386(4) .
C21 Al1 2.100(3) 2_676
C32 C33 1.375(4) .
C32 C31 1.386(3) .
C34 C33 1.386(3) .
C65 C66 1.377(4) .
C65 C64 1.373(4) .
C51 Al2 2.097(3) 2_585
C64 C63 1.369(4) .
C61 C62 1.381(4) .
C61 C66 1.383(4) .
C62 C63 1.378(4) .
